data_7038864
loop_
_publ_author_name
'Karwasara, Surendar'
'Jha, Chandan Kumar'
'Sinhababu, Soumen'
'Nagendran, Selvarajan'

_publ_section_title
;
 O,S-Heterocyclic stannylenes: synthesis and reactivity.
;
_journal_issue 17
_journal_name_full 'Dalton transactions (Cambridge, England : 2003)'
_journal_page_first 7200
_journal_page_last 7204
_journal_paper_doi 10.1039/c6dt01013j
_journal_volume 45
_journal_year 2016
_chemical_formula_moiety 'C5 H4 Cl Ge N O S'
_chemical_formula_sum 'C5 H4 Cl Ge N O S'
_chemical_formula_weight 234.21
_chemical_name_systematic
; 
 ? 
;
_space_group_IT_number 14
_symmetry_cell_setting monoclinic
_symmetry_space_group_name_Hall '-P 2ybc'
_symmetry_space_group_name_H-M 'P 1 21/c 1'
_atom_sites_solution_hydrogens geom
_atom_sites_solution_primary direct
_atom_sites_solution_secondary difmap
_audit_creation_method SHELXL-97
_audit_update_record
;
2015-10-13 deposited with the CCDC.
2016-03-17 downloaded from the CCDC.
;
_cell_angle_alpha 90.00
_cell_angle_beta 102.608(5)
_cell_angle_gamma 90.00
_cell_formula_units_Z 4
_cell_length_a 6.4885(19)
_cell_length_b 13.237(4)
_cell_length_c 9.119(3)
_cell_measurement_reflns_used 1347
_cell_measurement_temperature 100(2)
_cell_measurement_theta_max 25.000
_cell_measurement_theta_min 1.27
_cell_volume 764.3(4)
_computing_cell_refinement 'Bruker SMART'
_computing_data_collection 'Bruker SMART'
_computing_data_reduction 'Bruker SAINT'
_computing_molecular_graphics 'Bruker SHELXTL'
_computing_publication_material 'Bruker SHELXTL'
_computing_structure_refinement 'SHELXL-97 (Sheldrick, 1997)'
_computing_structure_solution 'SHELXS-97 (Sheldrick, 1990)'
_diffrn_ambient_temperature 100(2)
_diffrn_measured_fraction_theta_full 0.996
_diffrn_measured_fraction_theta_max 0.996
_diffrn_measurement_device_type 'CCD area detector'
_diffrn_measurement_method 'phi and omega scans'
_diffrn_radiation_monochromator graphite
_diffrn_radiation_source 'fine-focus sealed tube'
_diffrn_radiation_type MoK\a
_diffrn_radiation_wavelength 0.71073
_diffrn_reflns_av_R_equivalents 0.0351
_diffrn_reflns_av_sigmaI/netI 0.0528
_diffrn_reflns_limit_h_max 7
_diffrn_reflns_limit_h_min -7
_diffrn_reflns_limit_k_max 15
_diffrn_reflns_limit_k_min -15
_diffrn_reflns_limit_l_max 10
_diffrn_reflns_limit_l_min -10
_diffrn_reflns_number 3888
_diffrn_reflns_theta_full 24.99
_diffrn_reflns_theta_max 24.99
_diffrn_reflns_theta_min 2.76
_exptl_absorpt_coefficient_mu 4.554
_exptl_absorpt_correction_T_max 0.200
_exptl_absorpt_correction_T_min 0.132
_exptl_absorpt_correction_type multi-scan
_exptl_absorpt_process_details '(SADABS; Bruker, 2000)'
_exptl_crystal_colour white
_exptl_crystal_density_diffrn 2.035
_exptl_crystal_density_method 'not measured'
_exptl_crystal_description block
_exptl_crystal_F_000 456.0
_exptl_crystal_size_max 0.476
_exptl_crystal_size_mid 0.402
_exptl_crystal_size_min 0.353
_refine_diff_density_max 1.203
_refine_diff_density_min -0.823
_refine_diff_density_rms 0.163
_refine_ls_extinction_method none
_refine_ls_goodness_of_fit_ref 1.140
_refine_ls_hydrogen_treatment constr
_refine_ls_matrix_type full
_refine_ls_number_parameters 91
_refine_ls_number_reflns 1342
_refine_ls_number_restraints 0
_refine_ls_restrained_S_all 1.140
_refine_ls_R_factor_all 0.0546
_refine_ls_R_factor_gt 0.0513
_refine_ls_shift/su_max 0.000
_refine_ls_shift/su_mean 0.000
_refine_ls_structure_factor_coef Fsqd
_refine_ls_weighting_details 'calc w=1/[\s^2^(Fo^2^)+(0.0455P)^2^+6.7757P] where P=(Fo^2^+2Fc^2^)/3'
_refine_ls_weighting_scheme calc
_refine_ls_wR_factor_gt 0.1327
_refine_ls_wR_factor_ref 0.1348
_reflns_number_gt 1266
_reflns_number_total 1347
_reflns_threshold_expression >2sigma(I)
_cod_data_source_file c6dt01013j2.cif
_cod_data_source_block sursn18m
_cod_depositor_comments 'Adding full bibliography for 7038861--7038866.cif.'
_cod_original_sg_symbol_H-M 'P 21/c'
_cod_database_code 7038864

loop_
_symmetry_equiv_pos_as_xyz
'x, y, z'
'-x, y+1/2, -z+1/2'
'-x, -y, -z'
'x, -y-1/2, z-1/2'

loop_
_atom_site_label
_atom_site_type_symbol
_atom_site_fract_x
_atom_site_fract_y
_atom_site_fract_z
_atom_site_U_iso_or_equiv
_atom_site_adp_type
_atom_site_occupancy
_atom_site_symmetry_multiplicity
_atom_site_calc_flag
_atom_site_refinement_flags
Ge1 Ge 0.57109(10) 0.12799(5) 0.36286(8) 0.0168(3) Uani 1 1 d .
S1 S 0.2310(3) 0.07501(14) 0.4089(2) 0.0266(5) Uani 1 1 d .
Cl1 Cl 0.4333(3) 0.25408(14) 0.1722(2) 0.0327(5) Uani 1 1 d .
O1 O 0.5063(8) 0.0165(4) 0.2079(6) 0.0283(12) Uani 1 1 d .
N1 N 0.3158(9) -0.0301(4) 0.1780(6) 0.0227(13) Uani 1 1 d .
C5 C 0.2792(12) -0.0953(6) 0.0614(8) 0.0272(16) Uani 1 1 d .
H5 H 0.3798 -0.1038 0.0037 0.033 Uiso 1 1 calc R
C1 C 0.1752(11) -0.0139(5) 0.2658(8) 0.0247(15) Uani 1 1 d .
C3 C -0.0500(12) -0.1373(6) 0.1177(9) 0.0314(18) Uani 1 1 d .
H3 H -0.1742 -0.1749 0.0982 0.038 Uiso 1 1 calc R
C2 C -0.0111(12) -0.0710(6) 0.2350(9) 0.0302(17) Uani 1 1 d .
H2 H -0.1091 -0.0636 0.2949 0.036 Uiso 1 1 calc R
C4 C 0.0949(13) -0.1491(5) 0.0276(9) 0.0316(17) Uani 1 1 d .
H4 H 0.0673 -0.1927 -0.0543 0.038 Uiso 1 1 calc R

loop_
_atom_site_aniso_label
_atom_site_aniso_U_11
_atom_site_aniso_U_22
_atom_site_aniso_U_33
_atom_site_aniso_U_23
_atom_site_aniso_U_13
_atom_site_aniso_U_12
Ge1 0.0205(4) 0.0129(4) 0.0184(4) 0.0026(3) 0.0076(3) 0.0008(3)
S1 0.0307(10) 0.0273(10) 0.0248(10) -0.0022(7) 0.0125(8) 0.0007(7)
Cl1 0.0387(10) 0.0293(10) 0.0275(10) 0.0007(7) 0.0015(8) 0.0013(8)
O1 0.024(2) 0.025(3) 0.037(3) -0.003(2) 0.010(2) -0.004(2)
N1 0.022(3) 0.025(3) 0.022(3) 0.001(2) 0.007(2) 0.000(2)
C5 0.038(4) 0.028(4) 0.018(4) -0.002(3) 0.011(3) 0.004(3)
C1 0.028(4) 0.028(4) 0.019(4) 0.001(3) 0.009(3) 0.005(3)
C3 0.024(4) 0.031(4) 0.040(5) 0.001(3) 0.007(3) -0.004(3)
C2 0.027(4) 0.031(4) 0.035(4) 0.006(3) 0.011(3) 0.000(3)
C4 0.040(4) 0.024(4) 0.029(4) -0.002(3) 0.004(3) -0.002(3)

loop_
_atom_type_symbol
_atom_type_description
_atom_type_scat_dispersion_real
_atom_type_scat_dispersion_imag
_atom_type_scat_source
C C 0.0033 0.0016 'International Tables Vol C Tables 4.2.6.8 and 6.1.1.4'
H H 0.0000 0.0000 'International Tables Vol C Tables 4.2.6.8 and 6.1.1.4'
N N 0.0061 0.0033 'International Tables Vol C Tables 4.2.6.8 and 6.1.1.4'
O O 0.0106 0.0060 'International Tables Vol C Tables 4.2.6.8 and 6.1.1.4'
S S 0.1246 0.1234 'International Tables Vol C Tables 4.2.6.8 and 6.1.1.4'
Cl Cl 0.1484 0.1585 'International Tables Vol C Tables 4.2.6.8 and 6.1.1.4'
Ge Ge 0.1547 1.8001 'International Tables Vol C Tables 4.2.6.8 and 6.1.1.4'

loop_
_geom_angle_atom_site_label_1
_geom_angle_atom_site_label_2
_geom_angle_atom_site_label_3
_geom_angle
O1 Ge1 Cl1 90.78(16)
O1 Ge1 S1 81.51(15)
Cl1 Ge1 S1 96.60(7)
C1 S1 Ge1 96.6(2)
N1 O1 Ge1 120.9(4)
C5 N1 O1 116.5(6)
C5 N1 C1 122.7(6)
O1 N1 C1 120.8(6)
N1 C5 C4 120.3(7)
N1 C5 H5 119.8
C4 C5 H5 119.8
N1 C1 C2 117.3(7)
N1 C1 S1 119.6(5)
C2 C1 S1 123.1(6)
C2 C3 C4 120.2(7)
C2 C3 H3 119.9
C4 C3 H3 119.9
C3 C2 C1 120.6(7)
C3 C2 H2 119.7
C1 C2 H2 119.7
C5 C4 C3 118.8(7)
C5 C4 H4 120.6
C3 C4 H4 120.6

loop_
_geom_bond_atom_site_label_1
_geom_bond_atom_site_label_2
_geom_bond_distance
Ge1 O1 2.023(5)
Ge1 Cl1 2.435(2)
Ge1 S1 2.437(2)
S1 C1 1.736(7)
O1 N1 1.354(7)
N1 C5 1.350(9)
N1 C1 1.356(9)
C5 C4 1.368(11)
C5 H5 0.9300
C1 C2 1.401(11)
C3 C2 1.364(11)
C3 C4 1.386(12)
C3 H3 0.9300
C2 H2 0.9300
C4 H4 0.9300

loop_
_geom_torsion_atom_site_label_1
_geom_torsion_atom_site_label_2
_geom_torsion_atom_site_label_3
_geom_torsion_atom_site_label_4
_geom_torsion
O1 Ge1 S1 C1 -3.8(3)
Cl1 Ge1 S1 C1 86.0(2)
Cl1 Ge1 O1 N1 -88.9(4)
S1 Ge1 O1 N1 7.6(4)
Ge1 O1 N1 C5 172.8(5)
Ge1 O1 N1 C1 -9.9(8)
O1 N1 C5 C4 177.0(6)
C1 N1 C5 C4 -0.3(11)
C5 N1 C1 C2 2.3(10)
O1 N1 C1 C2 -174.9(6)
C5 N1 C1 S1 -177.5(5)
O1 N1 C1 S1 5.3(9)
Ge1 S1 C1 N1 0.6(6)
Ge1 S1 C1 C2 -179.2(6)
C4 C3 C2 C1 0.0(12)
N1 C1 C2 C3 -2.1(11)
S1 C1 C2 C3 177.7(6)
N1 C5 C4 C3 -1.8(11)
C2 C3 C4 C5 2.0(12)
